data_7024069
loop_
_publ_author_name
'Dean, Rebecca K.'
'Granville, Stephanie L.'
'Dawe, Louise N.'
'Decken, Andreas'
'Hattenhauer, Karen M.'
'Kozak, Christopher M.'

_publ_section_title
;
 Structure and magnetic behaviour of mono- and bimetallic chromium(III)
 complexes of amine-bis(phenolate) ligands.
;
_journal_issue 2
_journal_name_full 'Dalton transactions (Cambridge, England : 2003)'
_journal_page_first 548
_journal_page_last 559
_journal_paper_doi 10.1039/b910254j
_journal_volume 39
_journal_year 2010
_chemical_formula_moiety '[C29 H42 O3 N1)2 Li4 [C6 H6]0.75'
_chemical_formula_sum 'C62.5 H88.5 Li4 N2 O6'
_chemical_formula_weight 991.66
_chemical_name_systematic
;
?
;
_space_group_IT_number 2
_symmetry_cell_setting triclinic
_symmetry_Int_Tables_number 2
_symmetry_space_group_name_Hall '-P 1'
_symmetry_space_group_name_H-M 'P -1'
_atom_sites_solution_hydrogens geom
_atom_sites_solution_primary direct
_atom_sites_solution_secondary difmap
_audit_creation_method SHELXL-97
_cell_angle_alpha 106.425(13)
_cell_angle_beta 93.594(7)
_cell_angle_gamma 91.928(8)
_cell_formula_units_Z 2
_cell_length_a 10.599(4)
_cell_length_b 14.427(7)
_cell_length_c 20.499(9)
_cell_measurement_reflns_used 13434
_cell_measurement_temperature 123(2)
_cell_measurement_theta_max 30.9848
_cell_measurement_theta_min 2.3632
_cell_volume 2996(2)
_computing_cell_refinement 'CrystalClear (Rigaku/MSC Inc., 2005)'
_computing_data_collection 'CrystalClear (Rigaku/MSC Inc., 2005)'
_computing_data_reduction 'CrystalClear (Rigaku/MSC Inc., 2005)'
_computing_molecular_graphics 'CrystalStructure3.7.0(Rigaku/MSC Inc.,2005)'
_computing_publication_material 'CrystalStructure3.7.0(Rigaku/MSC Inc.,2005)'
_computing_structure_refinement 'SHELXL-97 (Sheldrick, 1997)'
_computing_structure_solution 'SHELXS-97 (Sheldrick, 1990)'
_diffrn_ambient_temperature 123(2)
_diffrn_detector_area_resol_mean 14.63
_diffrn_measured_fraction_theta_full 0.981
_diffrn_measured_fraction_theta_max 0.981
_diffrn_measurement_device_type 'Rigaku Saturn'
_diffrn_measurement_method \w
_diffrn_radiation_monochromator graphite
_diffrn_radiation_source 'fine-focus sealed tube'
_diffrn_radiation_type MoK\a
_diffrn_radiation_wavelength 0.71075
_diffrn_reflns_av_R_equivalents 0.0259
_diffrn_reflns_av_sigmaI/netI 0.0434
_diffrn_reflns_limit_h_max 13
_diffrn_reflns_limit_h_min -13
_diffrn_reflns_limit_k_max 18
_diffrn_reflns_limit_k_min -17
_diffrn_reflns_limit_l_max 25
_diffrn_reflns_limit_l_min -25
_diffrn_reflns_number 24396
_diffrn_reflns_theta_full 26.50
_diffrn_reflns_theta_max 26.50
_diffrn_reflns_theta_min 2.83
_exptl_absorpt_coefficient_mu 0.068
_exptl_absorpt_correction_T_max 0.9911
_exptl_absorpt_correction_T_min 0.9812
_exptl_absorpt_correction_type numerical
_exptl_absorpt_process_details '(T. Higashi, 2000)'
_exptl_crystal_colour Colorless
_exptl_crystal_density_diffrn 1.099
_exptl_crystal_density_method 'not measured'
_exptl_crystal_description Chunk
_exptl_crystal_F_000 1075
_exptl_crystal_size_max 0.37
_exptl_crystal_size_mid 0.31
_exptl_crystal_size_min 0.28
_refine_diff_density_max 0.991
_refine_diff_density_min -0.797
_refine_diff_density_rms 0.066
_refine_ls_extinction_method none
_refine_ls_goodness_of_fit_ref 1.072
_refine_ls_hydrogen_treatment constr
_refine_ls_matrix_type full
_refine_ls_number_parameters 731
_refine_ls_number_reflns 12170
_refine_ls_number_restraints 0
_refine_ls_restrained_S_all 1.072
_refine_ls_R_factor_all 0.1037
_refine_ls_R_factor_gt 0.0935
_refine_ls_shift/su_max 0.002
_refine_ls_shift/su_mean 0.000
_refine_ls_structure_factor_coef Fsqd
_refine_ls_weighting_details 'calc w=1/[\s^2^(Fo^2^)+(0.1562P)^2^+2.0616P] where P=(Fo^2^+2Fc^2^)/3'
_refine_ls_weighting_scheme calc
_refine_ls_wR_factor_gt 0.2678
_refine_ls_wR_factor_ref 0.2800
_reflns_number_gt 10331
_reflns_number_total 12170
_reflns_threshold_expression >2sigma(I)
_cod_data_source_file b910254j.txt
_cod_data_source_block cmpd_1
_cod_depositor_comments
;
The following automatic conversions were performed:

'_exptl_absorpt_correction_type' value 'Numerical' changed to
'numerical' according to
/home/saulius/struct/CIF-dictionaries/cif_core.dic dictionary named
'cif_core.dic' version 2.4.2 from 2011-04-26.

Automatic conversion script
Id: cif_fix_values 1891 2012-01-12 08:04:46Z andrius 
;
_cod_original_cell_volume 2997(2)
_cod_original_formula_sum 'C62.50 H88.50 Li4 N2 O6'
_cod_database_code 7024069

loop_
_symmetry_equiv_pos_as_xyz
'x, y, z'
'-x, -y, -z'

loop_
_atom_site_label
_atom_site_type_symbol
_atom_site_fract_x
_atom_site_fract_y
_atom_site_fract_z
_atom_site_U_iso_or_equiv
_atom_site_adp_type
_atom_site_occupancy
_atom_site_symmetry_multiplicity
_atom_site_calc_flag
_atom_site_refinement_flags
O1 O 0.02467(18) 1.00396(13) 0.22945(9) 0.0400(4) Uani 1 1 d .
O2 O 0.2389(3) 1.19115(15) 0.29981(12) 0.0655(7) Uani 1 1 d .
O3 O 0.24899(16) 0.93252(12) 0.28080(9) 0.0339(4) Uani 1 1 d .
O4 O 0.24103(16) 0.71350(13) 0.32873(9) 0.0361(4) Uani 1 1 d .
O5 O 0.04593(19) 0.51950(13) 0.23902(11) 0.0451(5) Uani 1 1 d .
O6 O 0.09525(16) 0.75661(12) 0.21584(8) 0.0321(4) Uani 1 1 d .
N1 N 0.1181(2) 1.09076(16) 0.37543(12) 0.0399(5) Uani 1 1 d .
N2 N -0.04310(19) 0.68805(15) 0.31751(11) 0.0337(5) Uani 1 1 d .
C1 C -0.0651(2) 1.06703(18) 0.24533(14) 0.0375(6) Uani 1 1 d .
C2 C -0.1372(3) 1.09715(19) 0.19493(16) 0.0426(6) Uani 1 1 d .
C3 C -0.1128(3) 1.0577(2) 0.11930(16) 0.0490(7) Uani 1 1 d .
C4 C 0.0252(3) 1.0822(3) 0.10841(18) 0.0610(9) Uani 1 1 d .
H1 H 0.0308 1.1448 0.0985 0.073 Uiso 1 1 calc R
H2 H 0.0538 1.0318 0.0700 0.073 Uiso 1 1 calc R
H3 H 0.0791 1.0856 0.1498 0.073 Uiso 1 1 calc R
C5 C -0.1395(3) 0.9472(2) 0.09526(15) 0.0506(7) Uani 1 1 d .
H4 H -0.1041 0.9187 0.1300 0.061 Uiso 1 1 calc R
H5 H -0.1003 0.9202 0.0524 0.061 Uiso 1 1 calc R
H6 H -0.2311 0.9325 0.0881 0.061 Uiso 1 1 calc R
C6 C -0.1990(4) 1.0999(3) 0.0735(2) 0.0663(9) Uani 1 1 d .
H7 H -0.1553 1.1027 0.0333 0.080 Uiso 1 1 calc R
H8 H -0.2200 1.1652 0.0989 0.080 Uiso 1 1 calc R
H9 H -0.2770 1.0587 0.0590 0.080 Uiso 1 1 calc R
C7 C -0.2327(3) 1.1601(2) 0.21626(18) 0.0498(7) Uani 1 1 d .
H10 H -0.2813 1.1800 0.1826 0.060 Uiso 1 1 calc R
C8 C -0.2616(3) 1.1957(2) 0.28361(19) 0.0526(8) Uani 1 1 d .
C9 C -0.3744(4) 1.2568(3) 0.3035(2) 0.0714(11) Uani 1 1 d .
H11 H -0.4500 1.2145 0.3005 0.086 Uiso 1 1 calc R
H12 H -0.3878 1.2969 0.2725 0.086 Uiso 1 1 calc R
H13 H -0.3581 1.2986 0.3504 0.086 Uiso 1 1 calc R
C10 C -0.1864(3) 1.1687(2) 0.33255(17) 0.0472(7) Uani 1 1 d .
H14 H -0.2009 1.1944 0.3793 0.057 Uiso 1 1 calc R
C11 C -0.0907(3) 1.10491(19) 0.31469(15) 0.0411(6) Uani 1 1 d .
C12 C -0.0212(3) 1.0692(2) 0.36801(14) 0.0419(6) Uani 1 1 d .
H15 H -0.0560 1.0986 0.4125 0.050 Uiso 1 1 calc R
H16 H -0.0376 0.9983 0.3567 0.050 Uiso 1 1 calc R
C13 C 0.1531(3) 1.1940(2) 0.40546(16) 0.0488(7) Uani 1 1 d .
H17 H 0.0759 1.2362 0.3995 0.059 Uiso 1 1 d .
H18 H 0.1557 1.2112 0.4525 0.059 Uiso 1 1 d .
C14 C 0.2696(5) 1.2308(4) 0.3758(3) 0.0511(12) Uani 0.60 1 d P
C15 C 0.2641(8) 1.3410(3) 0.3873(3) 0.116(2) Uani 1 1 d .
C16A C 0.2744(17) 1.3549(9) 0.3077(8) 0.101(4) Uani 0.40 1 d P
C17 C 0.2411(7) 1.2613(4) 0.2642(3) 0.116(2) Uani 1 1 d .
C18 C 0.1866(3) 1.0302(2) 0.41148(14) 0.0429(6) Uani 1 1 d .
H19 H 0.1440 0.9648 0.3990 0.052 Uiso 1 1 calc R
H20 H 0.1840 1.0588 0.4613 0.052 Uiso 1 1 calc R
C19 C 0.3230(2) 1.02193(19) 0.39378(13) 0.0378(6) Uani 1 1 d .
C20 C 0.4223(3) 1.0638(2) 0.44243(14) 0.0435(6) Uani 1 1 d .
H21 H 0.4037 1.0957 0.4878 0.052 Uiso 1 1 calc R
C21 C 0.5479(3) 1.0598(2) 0.42595(15) 0.0437(6) Uani 1 1 d .
C22 C 0.6556(3) 1.1082(3) 0.47767(16) 0.0540(8) Uani 1 1 d .
H22 H 0.6690 1.1756 0.4774 0.065 Uiso 1 1 calc R
H23 H 0.7330 1.0739 0.4659 0.065 Uiso 1 1 calc R
H24 H 0.6345 1.1064 0.5232 0.065 Uiso 1 1 calc R
C23 C 0.5705(3) 1.0105(2) 0.35933(15) 0.0412(6) Uani 1 1 d .
H25 H 0.6558 1.0064 0.3475 0.049 Uiso 1 1 calc R
C24 C 0.4752(2) 0.96664(17) 0.30865(13) 0.0348(5) Uani 1 1 d .
C25 C 0.5078(2) 0.91594(18) 0.23568(14) 0.0369(5) Uani 1 1 d .
C26 C 0.6517(3) 0.9130(2) 0.23035(17) 0.0474(7) Uani 1 1 d .
H26 H 0.6858 0.8680 0.2540 0.057 Uiso 1 1 calc R
H27 H 0.6913 0.9779 0.2514 0.057 Uiso 1 1 calc R
H28 H 0.6697 0.8914 0.1822 0.057 Uiso 1 1 calc R
C27 C 0.4545(3) 0.81025(19) 0.21177(15) 0.0411(6) Uani 1 1 d .
H32 H 0.4971 0.7747 0.1719 0.049 Uiso 1 1 calc R
H33 H 0.3634 0.8087 0.1996 0.049 Uiso 1 1 calc R
H34 H 0.4691 0.7801 0.2486 0.049 Uiso 1 1 calc R
C28 C 0.4545(3) 0.9706(2) 0.18718(15) 0.0442(6) Uani 1 1 d .
H29 H 0.5030 1.0324 0.1955 0.053 Uiso 1 1 calc R
H30 H 0.3656 0.9828 0.1950 0.053 Uiso 1 1 calc R
H31 H 0.4609 0.9318 0.1399 0.053 Uiso 1 1 calc R
C29 C 0.3482(2) 0.97271(17) 0.32652(13) 0.0342(5) Uani 1 1 d .
C30 C 0.2287(2) 0.68031(17) 0.38218(12) 0.0316(5) Uani 1 1 d .
C31 C 0.3265(2) 0.63293(17) 0.40818(12) 0.0323(5) Uani 1 1 d .
C32 C 0.4568(2) 0.6236(2) 0.37783(14) 0.0391(6) Uani 1 1 d .
C33 C 0.5196(3) 0.7251(2) 0.38775(19) 0.0535(8) Uani 1 1 d .
H35 H 0.4957 0.7477 0.3481 0.064 Uiso 1 1 calc R
H36 H 0.6118 0.7220 0.3925 0.064 Uiso 1 1 calc R
H37 H 0.4912 0.7701 0.4290 0.064 Uiso 1 1 calc R
C34 C 0.5487(3) 0.5695(3) 0.41282(19) 0.0567(8) Uani 1 1 d .
H38 H 0.5962 0.6157 0.4517 0.068 Uiso 1 1 calc R
H39 H 0.6076 0.5360 0.3802 0.068 Uiso 1 1 calc R
H40 H 0.5008 0.5220 0.4289 0.068 Uiso 1 1 calc R
C35 C 0.4432(3) 0.5685(3) 0.30171(16) 0.0565(8) Uani 1 1 d .
H41 H 0.5109 0.5911 0.2786 0.068 Uiso 1 1 calc R
H42 H 0.3608 0.5800 0.2818 0.068 Uiso 1 1 calc R
H43 H 0.4492 0.4991 0.2961 0.068 Uiso 1 1 calc R
C36 C 0.3022(2) 0.59747(18) 0.46277(13) 0.0352(5) Uani 1 1 d .
H44 H 0.3676 0.5659 0.4804 0.042 Uiso 1 1 calc R
C37 C 0.1880(3) 0.60545(18) 0.49318(12) 0.0362(5) Uani 1 1 d .
C38 C 0.1641(3) 0.5638(2) 0.55106(14) 0.0459(6) Uani 1 1 d .
H45 H 0.2132 0.5063 0.5468 0.055 Uiso 1 1 calc R
H46 H 0.0738 0.5457 0.5495 0.055 Uiso 1 1 calc R
H47 H 0.1898 0.6121 0.5945 0.055 Uiso 1 1 calc R
C39 C 0.0942(2) 0.65294(18) 0.46759(12) 0.0347(5) Uani 1 1 d .
H48 H 0.0154 0.6601 0.4877 0.042 Uiso 1 1 calc R
C40 C 0.1123(2) 0.69034(18) 0.41337(12) 0.0333(5) Uani 1 1 d .
C41 C 0.0085(2) 0.74134(19) 0.38734(13) 0.0365(5) Uani 1 1 d .
H49 H -0.0607 0.7498 0.4185 0.044 Uiso 1 1 calc R
H50 H 0.0414 0.8065 0.3875 0.044 Uiso 1 1 calc R
C42 C -0.1095(3) 0.5963(2) 0.31423(14) 0.0413(6) Uani 1 1 d .
H51 H -0.1354 0.6028 0.3631 0.049 Uiso 1 1 d .
H52 H -0.1818 0.5866 0.2911 0.049 Uiso 1 1 d .
C43A C -0.0964(7) 0.5147(5) 0.2424(4) 0.0454(16) Uani 0.40 1 d P
C44 C -0.1139(4) 0.4153(3) 0.2617(3) 0.0803(13) Uani 1 1 d .
C45A C -0.0490(15) 0.3583(8) 0.1903(6) 0.085(4) Uani 0.40 1 d P
C46A C 0.0752(15) 0.4214(8) 0.1963(12) 0.140(8) Uani 0.40 1 d P
C47 C -0.1207(2) 0.74887(19) 0.28545(13) 0.0371(6) Uani 1 1 d .
H53 H -0.0847 0.8164 0.3007 0.045 Uiso 1 1 calc R
H54 H -0.2078 0.7487 0.3003 0.045 Uiso 1 1 calc R
C48 C -0.1253(2) 0.71243(17) 0.20870(13) 0.0347(5) Uani 1 1 d .
C49 C -0.2371(3) 0.6730(2) 0.17041(15) 0.0424(6) Uani 1 1 d .
H55 H -0.3117 0.6698 0.1932 0.051 Uiso 1 1 calc R
C50 C -0.2428(3) 0.6384(2) 0.10048(16) 0.0471(7) Uani 1 1 d .
C51 C -0.3654(3) 0.5970(3) 0.05888(19) 0.0666(10) Uani 1 1 d .
H56 H -0.3736 0.5272 0.0530 0.080 Uiso 1 1 calc R
H57 H -0.3650 0.6087 0.0141 0.080 Uiso 1 1 calc R
H58 H -0.4369 0.6282 0.0827 0.080 Uiso 1 1 calc R
C52 C -0.1300(3) 0.6433(2) 0.06909(14) 0.0441(6) Uani 1 1 d .
H59 H -0.1325 0.6192 0.0208 0.053 Uiso 1 1 calc R
C53 C -0.0138(3) 0.68154(18) 0.10449(13) 0.0367(5) Uani 1 1 d .
C54 C 0.1072(3) 0.6827(2) 0.06738(13) 0.0408(6) Uani 1 1 d .
C55 C 0.0815(3) 0.6409(3) -0.01031(15) 0.0572(8) Uani 1 1 d .
H60 H 0.0284 0.5809 -0.0204 0.069 Uiso 1 1 calc R
H61 H 0.1619 0.6273 -0.0313 0.069 Uiso 1 1 calc R
H62 H 0.0377 0.6879 -0.0287 0.069 Uiso 1 1 calc R
C56 C 0.1629(3) 0.7870(2) 0.08009(15) 0.0458(6) Uani 1 1 d .
H63 H 0.0958 0.8283 0.0719 0.055 Uiso 1 1 calc R
H64 H 0.2295 0.7873 0.0491 0.055 Uiso 1 1 calc R
H65 H 0.1988 0.8115 0.1274 0.055 Uiso 1 1 calc R
C57 C 0.2060(3) 0.6212(2) 0.09043(15) 0.0452(6) Uani 1 1 d .
H66 H 0.1793 0.5526 0.0719 0.054 Uiso 1 1 calc R
H67 H 0.2141 0.6385 0.1404 0.054 Uiso 1 1 calc R
H68 H 0.2879 0.6333 0.0738 0.054 Uiso 1 1 calc R
C58 C -0.0121(2) 0.71764(16) 0.17657(12) 0.0317(5) Uani 1 1 d .
C59 C 0.3656(8) 0.3776(5) 0.1299(3) 0.0935(19) Uani 0.75 1 d P
H69 H 0.3229 0.4310 0.1558 0.112 Uiso 0.75 1 calc PR
C60 C 0.4922(9) 0.3829(7) 0.1287(4) 0.107(3) Uani 0.75 1 d P
H70 H 0.5397 0.4398 0.1547 0.128 Uiso 0.75 1 calc PR
C61 C 0.5530(7) 0.3064(8) 0.0900(5) 0.110(3) Uani 0.75 1 d P
H71 H 0.6423 0.3115 0.0887 0.131 Uiso 0.75 1 calc PR
C62 C 0.4904(11) 0.2268(8) 0.0550(5) 0.137(4) Uani 0.75 1 d P
H72 H 0.5325 0.1757 0.0261 0.164 Uiso 0.75 1 calc PR
C63 C 0.3611(11) 0.2180(7) 0.0607(5) 0.138(3) Uani 0.75 1 d P
H73 H 0.3160 0.1574 0.0411 0.166 Uiso 0.75 1 calc PR
C64 C 0.3000(7) 0.2954(7) 0.0940(4) 0.102(2) Uani 0.75 1 d P
H74 H 0.2101 0.2923 0.0921 0.123 Uiso 0.75 1 calc PR
C14A C 0.1494(7) 1.2469(5) 0.3546(4) 0.0498(18) Uani 0.40 1 d P
C16 C 0.1976(8) 1.3514(5) 0.3354(7) 0.092(3) Uani 0.60 1 d P
C43 C -0.0273(4) 0.5134(3) 0.2988(2) 0.0373(9) Uani 0.60 1 d P
C45 C -0.1227(9) 0.4094(6) 0.1955(4) 0.080(2) Uani 0.60 1 d P
C46 C 0.0004(7) 0.4555(5) 0.1807(3) 0.0583(15) Uani 0.60 1 d P
Li1 Li 0.1774(4) 1.0566(3) 0.2797(2) 0.0398(9) Uani 1 1 d .
Li2 Li 0.0946(5) 0.8917(3) 0.2263(3) 0.0451(10) Uani 1 1 d .
Li3 Li 0.2346(4) 0.8035(3) 0.2843(2) 0.0406(10) Uani 1 1 d .
Li4 Li 0.1097(4) 0.6541(3) 0.2622(2) 0.0355(9) Uani 1 1 d .

loop_
_atom_site_aniso_label
_atom_site_aniso_U_11
_atom_site_aniso_U_22
_atom_site_aniso_U_33
_atom_site_aniso_U_23
_atom_site_aniso_U_13
_atom_site_aniso_U_12
O1 0.0449(10) 0.0334(9) 0.0412(10) 0.0092(8) 0.0032(8) 0.0071(8)
O2 0.108(2) 0.0329(11) 0.0565(13) 0.0137(10) 0.0167(13) -0.0064(11)
O3 0.0323(9) 0.0294(8) 0.0385(9) 0.0079(7) 0.0009(7) -0.0013(7)
O4 0.0335(9) 0.0424(10) 0.0378(9) 0.0200(8) 0.0043(7) 0.0017(7)
O5 0.0492(11) 0.0297(9) 0.0576(12) 0.0124(9) 0.0126(9) 0.0030(8)
O6 0.0351(9) 0.0288(8) 0.0325(8) 0.0100(7) -0.0002(7) -0.0026(7)
N1 0.0390(12) 0.0347(11) 0.0421(12) 0.0041(9) 0.0064(9) 0.0008(9)
N2 0.0322(10) 0.0329(10) 0.0401(11) 0.0163(9) 0.0039(8) 0.0052(8)
C1 0.0373(13) 0.0276(12) 0.0476(15) 0.0109(11) 0.0029(11) 0.0011(10)
C2 0.0413(14) 0.0316(13) 0.0567(16) 0.0167(12) 0.0004(12) -0.0030(10)
C3 0.0518(17) 0.0464(16) 0.0532(17) 0.0236(14) -0.0029(13) -0.0032(13)
C4 0.060(2) 0.072(2) 0.0566(19) 0.0289(17) 0.0052(15) -0.0086(17)
C5 0.0605(18) 0.0490(17) 0.0417(15) 0.0135(13) -0.0011(13) -0.0015(14)
C6 0.075(2) 0.065(2) 0.068(2) 0.0356(18) -0.0087(18) 0.0049(18)
C7 0.0434(15) 0.0330(14) 0.073(2) 0.0173(14) -0.0059(14) 0.0001(11)
C8 0.0415(15) 0.0312(14) 0.082(2) 0.0114(14) 0.0023(15) 0.0018(11)
C9 0.056(2) 0.0470(18) 0.102(3) 0.0059(19) 0.0018(19) 0.0150(16)
C10 0.0411(14) 0.0335(14) 0.0612(18) 0.0037(13) 0.0073(13) -0.0018(11)
C11 0.0381(13) 0.0320(13) 0.0508(15) 0.0082(11) 0.0047(11) -0.0022(10)
C12 0.0384(14) 0.0423(14) 0.0424(14) 0.0068(12) 0.0091(11) -0.0003(11)
C13 0.0472(16) 0.0401(15) 0.0485(16) -0.0048(12) 0.0055(13) 0.0035(12)
C14 0.049(3) 0.039(2) 0.060(3) 0.007(2) 0.001(2) -0.002(2)
C15 0.202(7) 0.037(2) 0.099(4) 0.013(2) -0.020(4) -0.036(3)
C16A 0.117(12) 0.064(7) 0.125(12) 0.039(7) -0.016(9) -0.021(7)
C17 0.166(6) 0.061(3) 0.130(5) 0.046(3) -0.008(4) -0.012(3)
C18 0.0446(15) 0.0485(16) 0.0358(13) 0.0119(12) 0.0066(11) 0.0006(12)
C19 0.0376(13) 0.0374(13) 0.0380(13) 0.0111(11) 0.0015(10) -0.0027(10)
C20 0.0453(15) 0.0458(15) 0.0362(13) 0.0081(12) 0.0009(11) -0.0054(12)
C21 0.0410(14) 0.0448(15) 0.0448(15) 0.0140(12) -0.0013(11) -0.0061(11)
C22 0.0457(16) 0.064(2) 0.0476(16) 0.0119(15) -0.0050(13) -0.0123(14)
C23 0.0360(13) 0.0379(14) 0.0497(15) 0.0135(12) 0.0022(11) -0.0039(11)
C24 0.0342(12) 0.0275(11) 0.0431(13) 0.0112(10) 0.0020(10) -0.0021(9)
C25 0.0359(13) 0.0308(12) 0.0428(14) 0.0085(11) 0.0062(10) -0.0022(10)
C26 0.0385(14) 0.0407(15) 0.0592(17) 0.0063(13) 0.0130(13) -0.0002(11)
C27 0.0431(14) 0.0324(13) 0.0460(15) 0.0078(11) 0.0075(11) 0.0002(11)
C28 0.0501(16) 0.0375(14) 0.0469(15) 0.0142(12) 0.0094(12) 0.0018(12)
C29 0.0366(13) 0.0267(11) 0.0391(13) 0.0099(10) -0.0001(10) -0.0021(9)
C30 0.0340(12) 0.0298(12) 0.0323(12) 0.0115(10) 0.0017(9) -0.0010(9)
C31 0.0311(12) 0.0300(12) 0.0343(12) 0.0081(10) -0.0025(9) -0.0020(9)
C32 0.0314(12) 0.0426(14) 0.0452(14) 0.0154(12) 0.0027(10) 0.0021(10)
C33 0.0384(15) 0.0535(18) 0.071(2) 0.0216(16) 0.0108(14) -0.0082(13)
C34 0.0351(14) 0.074(2) 0.069(2) 0.0335(18) 0.0048(14) 0.0111(14)
C35 0.0466(17) 0.070(2) 0.0516(18) 0.0118(16) 0.0124(14) 0.0147(15)
C36 0.0362(13) 0.0333(12) 0.0372(13) 0.0125(10) -0.0008(10) 0.0004(10)
C37 0.0436(14) 0.0343(13) 0.0318(12) 0.0118(10) 0.0002(10) 0.0003(10)
C38 0.0500(16) 0.0536(17) 0.0396(14) 0.0230(13) 0.0021(12) -0.0027(13)
C39 0.0381(13) 0.0339(12) 0.0325(12) 0.0095(10) 0.0054(10) 0.0009(10)
C40 0.0354(12) 0.0318(12) 0.0335(12) 0.0102(10) 0.0041(10) 0.0032(9)
C41 0.0404(13) 0.0350(13) 0.0354(12) 0.0104(10) 0.0079(10) 0.0088(10)
C42 0.0354(13) 0.0454(15) 0.0470(15) 0.0203(12) 0.0037(11) -0.0041(11)
C43A 0.043(4) 0.031(3) 0.062(4) 0.016(3) 0.002(3) -0.004(3)
C44 0.094(3) 0.0379(17) 0.113(4) 0.025(2) 0.033(3) -0.0120(18)
C45A 0.135(11) 0.043(5) 0.070(6) 0.000(5) 0.034(7) -0.014(6)
C46A 0.093(10) 0.035(5) 0.27(2) -0.008(8) 0.089(12) 0.004(6)
C47 0.0349(12) 0.0388(13) 0.0409(13) 0.0152(11) 0.0053(10) 0.0109(10)
C48 0.0381(13) 0.0280(12) 0.0388(13) 0.0100(10) 0.0033(10) 0.0063(10)
C49 0.0364(13) 0.0371(14) 0.0512(16) 0.0083(12) 0.0030(11) 0.0051(11)
C50 0.0393(14) 0.0412(15) 0.0532(17) 0.0027(13) -0.0032(12) 0.0033(12)
C51 0.0453(17) 0.075(2) 0.063(2) -0.0036(18) -0.0087(15) -0.0062(16)
C52 0.0467(15) 0.0384(14) 0.0396(14) 0.0000(11) -0.0024(12) 0.0022(12)
C53 0.0441(14) 0.0268(11) 0.0378(13) 0.0070(10) 0.0019(11) 0.0016(10)
C54 0.0480(15) 0.0399(14) 0.0319(13) 0.0060(11) 0.0032(11) 0.0000(11)
C55 0.0593(19) 0.070(2) 0.0347(15) 0.0034(14) 0.0040(13) -0.0014(16)
C56 0.0525(16) 0.0432(15) 0.0425(15) 0.0138(12) 0.0061(12) -0.0032(12)
C57 0.0471(15) 0.0380(14) 0.0469(15) 0.0049(12) 0.0094(12) 0.0029(12)
C58 0.0366(12) 0.0220(11) 0.0370(12) 0.0101(9) -0.0006(10) 0.0014(9)
C59 0.121(6) 0.092(5) 0.066(4) 0.016(3) 0.019(4) 0.014(4)
C60 0.123(6) 0.123(6) 0.071(4) 0.035(4) -0.036(4) -0.036(5)
C61 0.057(4) 0.161(8) 0.114(6) 0.049(6) -0.016(4) 0.006(4)
C62 0.128(8) 0.153(9) 0.112(6) 0.011(6) -0.023(6) 0.072(7)
C63 0.135(8) 0.121(7) 0.118(7) -0.019(6) -0.033(6) -0.019(6)
C64 0.082(4) 0.140(7) 0.081(4) 0.025(5) 0.007(3) 0.002(4)
C14A 0.045(4) 0.024(3) 0.073(5) 0.003(3) 0.005(3) 0.002(3)
C16 0.071(5) 0.038(3) 0.155(9) 0.007(4) 0.025(5) -0.004(3)
C43 0.049(2) 0.031(2) 0.034(2) 0.0127(17) 0.0024(18) -0.0032(17)
C45 0.098(6) 0.063(4) 0.067(4) 0.004(4) -0.002(4) -0.042(4)
C46 0.072(4) 0.054(3) 0.034(2) -0.010(2) 0.018(2) -0.024(3)
Li1 0.045(2) 0.032(2) 0.043(2) 0.0112(18) 0.0057(19) 0.0003(18)
Li2 0.049(3) 0.035(2) 0.052(3) 0.012(2) 0.001(2) 0.0030(19)
Li3 0.045(2) 0.036(2) 0.045(2) 0.0194(19) -0.0015(19) -0.0042(18)
Li4 0.037(2) 0.031(2) 0.041(2) 0.0125(17) 0.0069(17) 0.0044(16)

loop_
_atom_type_symbol
_atom_type_description
_atom_type_scat_dispersion_real
_atom_type_scat_dispersion_imag
_atom_type_scat_source
C C 0.0033 0.0016 'International Tables Vol C Tables 4.2.6.8 and 6.1.1.4'
H H 0.0000 0.0000 'International Tables Vol C Tables 4.2.6.8 and 6.1.1.4'
Li Li -0.0003 0.0001 'International Tables Vol C Tables 4.2.6.8 and 6.1.1.4'
N N 0.0061 0.0033 'International Tables Vol C Tables 4.2.6.8 and 6.1.1.4'
O O 0.0106 0.0060 'International Tables Vol C Tables 4.2.6.8 and 6.1.1.4'

loop_
_geom_angle_atom_site_label_1
_geom_angle_atom_site_label_2
_geom_angle_atom_site_label_3
_geom_angle
C1 O1 Li2 153.3(2)
C1 O1 Li1 109.8(2)
Li2 O1 Li1 82.9(2)
C17 O2 C14 114.4(4)
C17 O2 C14A 95.1(4)
C14 O2 C14A 52.6(4)
C17 O2 Li1 135.9(3)
C14 O2 Li1 108.6(3)
C14A O2 Li1 103.5(3)
C29 O3 Li3 104.0(2)
C29 O3 Li2 170.6(2)
Li3 O3 Li2 80.7(2)
C29 O3 Li1 95.45(19)
Li3 O3 Li1 152.6(2)
Li2 O3 Li1 77.6(2)
C30 O4 Li3 154.4(2)
C30 O4 Li4 107.78(19)
Li3 O4 Li4 81.8(2)
C46 O5 C46A 42.2(9)
C46 O5 C43 112.2(3)
C46A O5 C43 111.3(7)
C46 O5 C43A 74.4(4)
C46A O5 C43A 104.7(6)
C43 O5 C43A 52.3(3)
C46 O5 Li4 133.3(3)
C46A O5 Li4 140.4(5)
C43 O5 Li4 104.8(2)
C43A O5 Li4 110.0(3)
C58 O6 Li2 105.6(2)
C58 O6 Li3 169.6(2)
Li2 O6 Li3 79.4(2)
C58 O6 Li4 95.80(18)
Li2 O6 Li4 146.4(2)
Li3 O6 Li4 75.89(19)
C13 N1 C18 111.9(2)
C13 N1 C12 112.9(2)
C18 N1 C12 112.7(2)
C13 N1 Li1 105.6(2)
C18 N1 Li1 106.6(2)
C12 N1 Li1 106.6(2)
C42 N2 C47 112.2(2)
C42 N2 C41 112.9(2)
C47 N2 C41 112.20(19)
C42 N2 Li4 106.3(2)
C47 N2 Li4 107.06(19)
C41 N2 Li4 105.6(2)
O1 C1 C11 119.1(2)
O1 C1 C2 122.1(2)
C11 C1 C2 118.8(2)
O1 C1 Li1 41.93(15)
C11 C1 Li1 91.41(19)
C2 C1 Li1 136.6(2)
C7 C2 C1 117.8(3)
C7 C2 C3 121.7(3)
C1 C2 C3 120.5(2)
C6 C3 C2 112.3(3)
C6 C3 C4 107.9(3)
C2 C3 C4 110.1(3)
C6 C3 C5 106.7(3)
C2 C3 C5 110.1(2)
C4 C3 C5 109.6(3)
C3 C4 H1 109.5
C3 C4 H2 109.5
H1 C4 H2 109.5
C3 C4 H3 109.5
H1 C4 H3 109.5
H2 C4 H3 109.5
C3 C5 H4 109.5
C3 C5 H5 109.5
H4 C5 H5 109.5
C3 C5 H6 109.5
H4 C5 H6 109.5
H5 C5 H6 109.5
C3 C6 H7 109.5
C3 C6 H8 109.5
H7 C6 H8 109.5
C3 C6 H9 109.5
H7 C6 H9 109.5
H8 C6 H9 109.5
C8 C7 C2 124.2(3)
C8 C7 H10 117.9
C2 C7 H10 117.9
C7 C8 C10 117.1(3)
C7 C8 C9 122.1(3)
C10 C8 C9 120.7(3)
C8 C9 H11 109.5
C8 C9 H12 109.5
H11 C9 H12 109.5
C8 C9 H13 109.5
H11 C9 H13 109.5
H12 C9 H13 109.5
C11 C10 C8 121.6(3)
C11 C10 H14 119.2
C8 C10 H14 119.2
C10 C11 C1 120.4(3)
C10 C11 C12 120.0(3)
C1 C11 C12 119.4(2)
N1 C12 C11 114.7(2)
N1 C12 H15 108.6
C11 C12 H15 108.6
N1 C12 H16 108.6
C11 C12 H16 108.6
H15 C12 H16 107.6
C14A C13 N1 112.2(4)
C14A C13 C14 54.0(4)
N1 C13 C14 114.3(3)
C14A C13 H17 58.8
N1 C13 H17 110.4
C14 C13 H17 108.6
C14A C13 H18 134.9
N1 C13 H18 111.4
C14 C13 H18 115.1
H17 C13 H18 95.3
C14A C13 H17 58.8
N1 C13 H17 110.4
C14 C13 H17 108.6
H17 C13 H17 0.0
H18 C13 H17 95.3
C14A C14 O2 66.1(4)
C14A C14 C15 73.3(5)
O2 C14 C15 102.4(4)
C14A C14 C13 59.4(4)
O2 C14 C13 102.7(3)
C15 C14 C13 109.1(4)
C16 C15 C14 105.8(5)
C16 C15 C16A 36.9(6)
C14 C15 C16A 104.0(6)
C16 C15 C14A 67.7(6)
C14 C15 C14A 48.7(3)
C16A C15 C14A 90.1(6)
C16 C16A C17 90.6(11)
C16 C16A C15 48.7(10)
C17 C16A C15 103.2(8)
O2 C17 C16A 112.2(7)
O2 C17 C16 91.9(5)
C16A C17 C16 35.9(7)
N1 C18 C19 111.4(2)
N1 C18 H19 109.3
C19 C18 H19 109.3
N1 C18 H20 109.3
C19 C18 H20 109.3
H19 C18 H20 108.0
C20 C19 C29 120.3(2)
C20 C19 C18 121.1(2)
C29 C19 C18 118.6(2)
C21 C20 C19 121.5(3)
C21 C20 H21 119.2
C19 C20 H21 119.2
C23 C21 C20 117.1(3)
C23 C21 C22 121.0(3)
C20 C21 C22 121.8(3)
C21 C22 H22 109.5
C21 C22 H23 109.5
H22 C22 H23 109.5
C21 C22 H24 109.5
H22 C22 H24 109.5
H23 C22 H24 109.5
C21 C23 C24 123.9(3)
C21 C23 H25 118.1
C24 C23 H25 118.1
C23 C24 C29 117.9(2)
C23 C24 C25 120.7(2)
C29 C24 C25 121.4(2)
C28 C25 C24 109.7(2)
C28 C25 C26 107.9(2)
C24 C25 C26 111.5(2)
C28 C25 C27 109.5(2)
C24 C25 C27 111.6(2)
C26 C25 C27 106.6(2)
C25 C26 H26 109.5
C25 C26 H27 109.5
H26 C26 H27 109.5
C25 C26 H28 109.5
H26 C26 H28 109.5
H27 C26 H28 109.5
C25 C27 H32 109.5
C25 C27 H33 109.5
H32 C27 H33 109.5
C25 C27 H34 109.5
H32 C27 H34 109.5
H33 C27 H34 109.5
C25 C28 H29 109.5
C25 C28 H30 109.5
H29 C28 H30 109.5
C25 C28 H31 109.5
H29 C28 H31 109.5
H30 C28 H31 109.5
O3 C29 C19 118.5(2)
O3 C29 C24 122.2(2)
C19 C29 C24 119.3(2)
O3 C29 Li1 51.78(15)
C19 C29 Li1 91.05(19)
C24 C29 Li1 126.6(2)
O3 C29 Li3 45.23(14)
C19 C29 Li3 112.4(2)
C24 C29 Li3 109.40(19)
Li1 C29 Li3 95.16(17)
O4 C30 C31 122.4(2)
O4 C30 C40 118.8(2)
C31 C30 C40 118.8(2)
O4 C30 Li4 43.35(14)
C31 C30 Li4 134.35(19)
C40 C30 Li4 90.80(18)
C36 C31 C30 117.9(2)
C36 C31 C32 121.3(2)
C30 C31 C32 120.8(2)
C35 C32 C34 107.2(2)
C35 C32 C33 109.6(3)
C34 C32 C33 106.6(2)
C35 C32 C31 110.9(2)
C34 C32 C31 112.6(2)
C33 C32 C31 109.8(2)
C32 C33 H35 109.5
C32 C33 H36 109.5
H35 C33 H36 109.5
C32 C33 H37 109.5
H35 C33 H37 109.5
H36 C33 H37 109.5
C32 C34 H38 109.5
C32 C34 H39 109.5
H38 C34 H39 109.5
C32 C34 H40 109.5
H38 C34 H40 109.5
H39 C34 H40 109.5
C32 C35 H41 109.5
C32 C35 H42 109.5
H41 C35 H42 109.5
C32 C35 H43 109.5
H41 C35 H43 109.5
H42 C35 H43 109.5
C37 C36 C31 124.0(2)
C37 C36 H44 118.0
C31 C36 H44 118.0
C39 C37 C36 117.3(2)
C39 C37 C38 120.3(2)
C36 C37 C38 122.4(2)
C37 C38 H45 109.5
C37 C38 H46 109.5
H45 C38 H46 109.5
C37 C38 H47 109.5
H45 C38 H47 109.5
H46 C38 H47 109.5
C37 C39 C40 121.7(2)
C37 C39 H48 119.2
C40 C39 H48 119.2
C39 C40 C30 120.4(2)
C39 C40 C41 120.0(2)
C30 C40 C41 119.7(2)
N2 C41 C40 112.5(2)
N2 C41 H49 109.1
C40 C41 H49 109.1
N2 C41 H50 109.1
C40 C41 H50 109.1
H49 C41 H50 107.8
N2 C42 C43 113.2(3)
N2 C42 C43A 112.3(3)
C43 C42 C43A 50.7(3)
N2 C42 H51 105.8
C43 C42 H51 105.0
C43A C42 H51 140.6
N2 C42 H52 114.2
C43 C42 H52 115.1
C43A C42 H52 71.4
H51 C42 H52 102.0
C43 C43A O5 63.8(4)
C43 C43A C45 109.6(6)
O5 C43A C45 97.4(5)
C43 C43A C44 66.6(4)
O5 C43A C44 99.7(4)
C45 C43A C44 49.9(4)
C43 C43A C42 59.0(4)
O5 C43A C42 100.2(4)
C45 C43A C42 150.3(6)
C44 C43A C42 103.2(5)
C43 C43A C46 100.4(5)
O5 C43A C46 48.1(3)
C45 C43A C46 55.2(4)
C44 C43A C46 87.5(4)
C42 C43A C46 148.2(5)
C43 C43A H52 86.4
O5 C43A H52 129.2
C45 C43A H52 132.2
C44 C43A H52 104.7
C42 C43A H52 31.2
C46 C43A H52 167.7
C45 C44 C43A 63.3(5)
C45 C44 C43 105.8(4)
C43A C44 C43 48.9(3)
C45 C44 C45A 40.4(6)
C43A C44 C45A 89.3(5)
C43 C44 C45A 108.1(5)
C45 C45A C46 68.4(8)
C45 C45A C46A 104.0(10)
C46 C45A C46A 38.7(7)
C45 C45A C44 53.0(7)
C46 C45A C44 91.5(6)
C46A C45A C44 101.4(9)
C46 C46A O5 60.8(6)
C46 C46A C45A 70.5(11)
O5 C46A C45A 104.8(9)
N2 C47 C48 111.3(2)
N2 C47 H53 109.4
C48 C47 H53 109.4
N2 C47 H54 109.4
C48 C47 H54 109.4
H53 C47 H54 108.0
C49 C48 C58 120.6(2)
C49 C48 C47 121.1(2)
C58 C48 C47 118.3(2)
C50 C49 C48 121.9(3)
C50 C49 H55 119.0
C48 C49 H55 119.0
C49 C50 C52 117.1(3)
C49 C50 C51 121.7(3)
C52 C50 C51 121.2(3)
C50 C51 H56 109.5
C50 C51 H57 109.5
H56 C51 H57 109.5
C50 C51 H58 109.5
H56 C51 H58 109.5
H57 C51 H58 109.5
C53 C52 C50 124.1(3)
C53 C52 H59 118.0
C50 C52 H59 118.0
C52 C53 C58 117.1(2)
C52 C53 C54 121.7(2)
C58 C53 C54 121.2(2)
C57 C54 C53 110.6(2)
C57 C54 C55 107.2(2)
C53 C54 C55 111.7(2)
C57 C54 C56 109.8(2)
C53 C54 C56 111.0(2)
C55 C54 C56 106.5(2)
C54 C55 H60 109.5
C54 C55 H61 109.5
H60 C55 H61 109.5
C54 C55 H62 109.5
H60 C55 H62 109.5
H61 C55 H62 109.5
C54 C56 H63 109.5
C54 C56 H64 109.5
H63 C56 H64 109.5
C54 C56 H65 109.5
H63 C56 H65 109.5
H64 C56 H65 109.5
C54 C57 H66 109.5
C54 C57 H67 109.5
H66 C57 H67 109.5
C54 C57 H68 109.5
H66 C57 H68 109.5
H67 C57 H68 109.5
O6 C58 C48 118.8(2)
O6 C58 C53 122.0(2)
C48 C58 C53 119.2(2)
O6 C58 Li4 51.60(14)
C48 C58 Li4 91.16(18)
C53 C58 Li4 126.52(19)
O6 C58 Li2 44.41(14)
C48 C58 Li2 108.70(19)
C53 C58 Li2 113.95(19)
Li4 C58 Li2 92.77(17)
C60 C59 C64 119.2(7)
C60 C59 H69 120.4
C64 C59 H69 120.4
C59 C60 C61 120.1(7)
C59 C60 H70 120.0
C61 C60 H70 120.0
C62 C61 C60 121.2(8)
C62 C61 H71 119.4
C60 C61 H71 119.4
C61 C62 C63 118.8(8)
C61 C62 H72 120.6
C63 C62 H72 120.6
C64 C63 C62 119.8(9)
C64 C63 H73 120.1
C62 C63 H73 120.1
C63 C64 C59 120.3(8)
C63 C64 H74 119.9
C59 C64 H74 119.9
C14 C14A C13 66.5(5)
C14 C14A O2 61.3(4)
C13 C14A O2 104.1(4)
C14 C14A C16 93.1(6)
C13 C14A C16 146.1(7)
O2 C14A C16 87.3(5)
C14 C14A C15 58.0(4)
C13 C14A C15 103.6(5)
O2 C14A C15 91.5(5)
C16 C14A C15 43.5(4)
C14 C14A Li1 77.6(4)
C13 C14A Li1 76.0(3)
O2 C14A Li1 43.0(2)
C16 C14A Li1 127.8(5)
C15 C14A Li1 129.5(4)
C14 C14A H17 107.5
C13 C14A H17 44.9
O2 C14A H17 143.1
C16 C14A H17 129.5
C15 C14A H17 112.6
Li1 C14A H17 101.9
C14 C14A H17 107.5
C13 C14A H17 44.9
O2 C14A H17 143.1
C16 C14A H17 129.5
C15 C14A H17 112.6
Li1 C14A H17 101.9
H17 C14A H17 0.0
C16A C16 C15 94.4(12)
C16A C16 C14A 122.6(10)
C15 C16 C14A 68.8(6)
C16A C16 C17 53.5(9)
C15 C16 C17 106.4(6)
C14A C16 C17 78.3(4)
C43A C43 C42 70.3(4)
C43A C43 O5 64.0(4)
C42 C43 O5 107.3(3)
C43A C43 C44 64.6(4)
C42 C43 C44 108.9(3)
O5 C43 C44 98.7(3)
C43A C43 Li4 80.2(4)
C42 C43 Li4 76.8(2)
O5 C43 Li4 43.18(16)
C44 C43 Li4 138.2(3)
C45A C45 C44 86.6(9)
C45A C45 C46 70.4(8)
C44 C45 C46 107.0(5)
C45A C45 C43A 119.8(10)
C44 C45 C43A 66.7(5)
C46 C45 C43A 68.2(4)
C46A C46 O5 77.0(10)
C46A C46 C45 108.5(10)
O5 C46 C45 106.9(4)
C46A C46 C45A 70.8(10)
O5 C46 C45A 113.2(6)
C45 C46 C45A 41.2(6)
C46A C46 C43A 117.1(12)
O5 C46 C43A 57.5(3)
C45 C46 C43A 56.6(4)
C45A C46 C43A 88.7(6)
O1 Li1 O2 125.0(3)
O1 Li1 O3 96.8(2)
O2 Li1 O3 136.9(3)
O1 Li1 N1 99.8(2)
O2 Li1 N1 87.3(2)
O3 Li1 N1 96.7(2)
O1 Li1 Li2 47.02(16)
O2 Li1 Li2 165.9(3)
O3 Li1 Li2 49.84(16)
N1 Li1 Li2 104.9(2)
O1 Li1 C29 129.0(2)
O2 Li1 C29 105.9(2)
O3 Li1 C29 32.78(10)
N1 Li1 C29 84.96(18)
Li2 Li1 C29 82.47(18)
O1 Li1 C1 28.26(10)
O2 Li1 C1 101.7(2)
O3 Li1 C1 121.4(2)
N1 Li1 C1 82.98(18)
Li2 Li1 C1 73.48(18)
C29 Li1 C1 149.2(2)
O1 Li1 C14A 110.0(3)
O2 Li1 C14A 33.48(19)
O3 Li1 C14A 145.3(3)
N1 Li1 C14A 58.1(2)
Li2 Li1 C14A 151.9(3)
C29 Li1 C14A 115.1(2)
C1 Li1 C14A 81.8(2)
O1 Li2 O3 102.5(2)
O1 Li2 O6 155.8(3)
O3 Li2 O6 99.5(2)
O1 Li2 Li1 50.11(18)
O3 Li2 Li1 52.54(17)
O6 Li2 Li1 151.4(3)
O1 Li2 Li3 146.8(3)
O3 Li2 Li3 49.39(16)
O6 Li2 Li3 50.96(16)
Li1 Li2 Li3 100.4(2)
O1 Li2 C58 127.1(3)
O3 Li2 C58 129.5(2)
O6 Li2 C58 30.02(10)
Li1 Li2 C58 174.5(3)
Li3 Li2 C58 80.67(18)
O4 Li3 O3 152.5(3)
O4 Li3 O6 103.6(2)
O3 Li3 O6 98.8(2)
O4 Li3 Li4 50.87(16)
O3 Li3 Li4 149.2(3)
O6 Li3 Li4 52.82(16)
O4 Li3 Li2 144.9(3)
O3 Li3 Li2 49.94(16)
O6 Li3 Li2 49.68(16)
Li4 Li3 Li2 99.7(2)
O4 Li3 C29 125.0(2)
O3 Li3 C29 30.82(11)
O6 Li3 C29 129.6(2)
Li4 Li3 C29 170.3(2)
Li2 Li3 C29 80.52(18)
O4 Li4 O5 126.4(2)
O4 Li4 O6 98.5(2)
O5 Li4 O6 133.7(3)
O4 Li4 N2 100.3(2)
O5 Li4 N2 87.12(18)
O6 Li4 N2 96.42(19)
O4 Li4 Li3 47.29(15)
O5 Li4 Li3 166.7(3)
O6 Li4 Li3 51.28(15)
N2 Li4 Li3 105.2(2)
O4 Li4 C58 130.6(2)
O5 Li4 C58 102.9(2)
O6 Li4 C58 32.59(10)
N2 Li4 C58 84.53(17)
Li3 Li4 C58 83.73(17)
O4 Li4 C30 28.86(10)
O5 Li4 C30 102.70(18)
O6 Li4 C30 123.6(2)
N2 Li4 C30 83.17(17)
Li3 Li4 C30 74.28(17)
C58 Li4 C30 150.91(19)
O4 Li4 C43 112.0(2)
O5 Li4 C43 32.06(12)
O6 Li4 C43 143.3(2)
N2 Li4 C43 59.37(15)
Li3 Li4 C43 154.5(2)
C58 Li4 C43 112.50(19)
C30 Li4 C43 83.26(16)

loop_
_geom_bond_atom_site_label_1
_geom_bond_atom_site_label_2
_geom_bond_distance
O1 C1 1.330(3)
O1 Li2 1.790(5)
O1 Li1 1.877(5)
O2 C17 1.406(5)
O2 C14 1.511(6)
O2 C14A 1.575(8)
O2 Li1 1.948(5)
O3 C29 1.360(3)
O3 Li3 1.884(5)
O3 Li2 1.899(5)
O3 Li1 1.973(5)
O4 C30 1.326(3)
O4 Li3 1.786(5)
O4 Li4 1.885(5)
O5 C46 1.338(5)
O5 C46A 1.493(11)
O5 C43 1.512(5)
O5 C43A 1.515(7)
O5 Li4 1.950(5)
O6 C58 1.358(3)
O6 Li2 1.900(5)
O6 Li3 1.935(5)
O6 Li4 1.976(4)
N1 C13 1.467(4)
N1 C18 1.476(4)
N1 C12 1.488(3)
N1 Li1 2.029(5)
N2 C42 1.461(3)
N2 C47 1.478(3)
N2 C41 1.480(3)
N2 Li4 2.030(5)
C1 C11 1.419(4)
C1 C2 1.420(4)
C1 Li1 2.643(5)
C2 C7 1.391(4)
C2 C3 1.535(4)
C3 C6 1.529(4)
C3 C4 1.539(5)
C3 C5 1.539(4)
C4 H1 0.9800
C4 H2 0.9800
C4 H3 0.9800
C5 H4 0.9800
C5 H5 0.9800
C5 H6 0.9800
C6 H7 0.9800
C6 H8 0.9800
C6 H9 0.9800
C7 C8 1.388(5)
C7 H10 0.9500
C8 C10 1.392(5)
C8 C9 1.516(4)
C9 H11 0.9800
C9 H12 0.9800
C9 H13 0.9800
C10 C11 1.388(4)
C10 H14 0.9500
C11 C12 1.499(4)
C12 H15 0.9900
C12 H16 0.9900
C13 C14A 1.455(9)
C13 C14 1.551(6)
C13 H17 1.0570
C13 H18 0.9243
C13 H17 1.0570
C14 C14A 1.369(9)
C14 C15 1.544(7)
C15 C16 1.287(12)
C15 C16A 1.708(17)
C15 C14A 1.744(9)
C16A C16 1.028(17)
C16A C17 1.411(14)
C17 C16 1.755(12)
C18 C19 1.513(4)
C18 H19 0.9900
C18 H20 0.9900
C19 C20 1.397(4)
C19 C29 1.408(4)
C20 C21 1.393(4)
C20 H21 0.9500
C21 C23 1.390(4)
C21 C22 1.513(4)
C22 H22 0.9800
C22 H23 0.9800
C22 H24 0.9800
C23 C24 1.398(4)
C23 H25 0.9500
C24 C29 1.416(4)
C24 C25 1.535(4)
C25 C28 1.527(4)
C25 C26 1.537(4)
C25 C27 1.539(4)
C26 H26 0.9800
C26 H27 0.9800
C26 H28 0.9800
C27 H32 0.9800
C27 H33 0.9800
C27 H34 0.9800
C28 H29 0.9800
C28 H30 0.9800
C28 H31 0.9800
C29 Li1 2.500(5)
C29 Li3 2.576(5)
C30 C31 1.418(3)
C30 C40 1.418(3)
C30 Li4 2.615(5)
C31 C36 1.390(3)
C31 C32 1.545(3)
C32 C35 1.533(4)
C32 C34 1.534(4)
C32 C33 1.541(4)
C33 H35 0.9800
C33 H36 0.9800
C33 H37 0.9800
C34 H38 0.9800
C34 H39 0.9800
C34 H40 0.9800
C35 H41 0.9800
C35 H42 0.9800
C35 H43 0.9800
C36 C37 1.389(4)
C36 H44 0.9500
C37 C39 1.385(4)
C37 C38 1.505(3)
C38 H45 0.9800
C38 H46 0.9800
C38 H47 0.9800
C39 C40 1.386(3)
C39 H48 0.9500
C40 C41 1.497(3)
C41 H49 0.9900
C41 H50 0.9900
C42 C43 1.476(5)
C42 C43A 1.622(8)
C42 H51 1.0347
C42 H52 0.8610
C43A C43 1.334(9)
C43A C45 1.555(10)
C43A C44 1.599(8)
C43A C46 1.730(10)
C43A H52 1.5759
C44 C45 1.332(9)
C44 C43 1.624(6)
C44 C45A 1.666(12)
C45A C45 1.083(15)
C45A C46 1.549(12)
C45A C46A 1.553(18)
C46A C46 1.029(19)
C47 C48 1.508(4)
C47 H53 0.9900
C47 H54 0.9900
C48 C49 1.389(4)
C48 C58 1.414(4)
C49 C50 1.375(4)
C49 H55 0.9500
C50 C52 1.402(4)
C50 C51 1.514(4)
C51 H56 0.9800
C51 H57 0.9800
C51 H58 0.9800
C52 C53 1.401(4)
C52 H59 0.9500
C53 C58 1.420(4)
C53 C54 1.534(4)
C54 C57 1.531(4)
C54 C55 1.538(4)
C54 C56 1.542(4)
C55 H60 0.9800
C55 H61 0.9800
C55 H62 0.9800
C56 H63 0.9800
C56 H64 0.9800
C56 H65 0.9800
C57 H66 0.9800
C57 H67 0.9800
C57 H68 0.9800
C58 Li4 2.509(5)
C58 Li2 2.616(5)
C59 C60 1.344(11)
C59 C64 1.348(11)
C59 H69 0.9500
C60 C61 1.371(12)
C60 H70 0.9500
C61 C62 1.302(13)
C61 H71 0.9500
C62 C63 1.387(14)
C62 H72 0.9500
C63 C64 1.344(12)
C63 H73 0.9500
C64 H74 0.9500
C14A C16 1.731(12)
C14A Li1 2.777(8)
C14A H17 1.2814
C14A H17 1.2814
C43 Li4 2.755(6)
C45 C46 1.530(9)
Li1 Li2 2.428(7)
Li2 Li3 2.449(6)
Li3 Li4 2.406(6)
